data_4327925
loop_
_publ_author_name
'Wojciech Bury'
'El\.zbieta Chwojnowska'
'Iwona Justyniak'
'Janusz Lewi\'nski'
'Aneta Affek'
'Ewa Zygad\/lo-Monikowska'
'Joanna B\;ak'
'Zbigniew Florja\'nczyk'

_publ_contact_author
;
   Prof. Janusz Lewi\'nski,
   Department of Chemistry
   Warsaw University of Technology
   Noakowskiego 3,
   PL-00-664 Warszawa
   Poland
;
_publ_contact_author_email lewin@ch.pw.edu.pl
_publ_contact_author_fax '048 22 2347279'
_publ_contact_author_phone '048 22 2347315'
_publ_section_title
;
 Investigations on the Interaction of Dichloroaluminum Carboxylates with
 Lewis Bases and Water: an Efficient Road toward Oxo- and Hydroxoaluminum
 Carboxylate Complexes
;
_journal_name_full 'Inorganic Chemistry'
_journal_page_first 737
_journal_page_last 745
_journal_paper_doi 10.1021/ic2023924
_journal_volume 51
_journal_year 2012
_chemical_formula_sum 'C46 H82 Al4 Cl4 O17'
_chemical_formula_weight 1156.84
_chemical_name_systematic
;
 ?
;
_space_group_IT_number 2
_symmetry_cell_setting triclinic
_symmetry_space_group_name_Hall '-P 1'
_symmetry_space_group_name_H-M 'P -1'
_atom_sites_solution_hydrogens geom
_atom_sites_solution_primary direct
_atom_sites_solution_secondary difmap
_audit_creation_method SHELXL-97
_cell_angle_alpha 83.870(4)
_cell_angle_beta 78.589(4)
_cell_angle_gamma 83.782(4)
_cell_formula_units_Z 2
_cell_length_a 13.0010(9)
_cell_length_b 12.9510(9)
_cell_length_c 18.4270(13)
_cell_measurement_temperature 100(2)
_cell_volume 3011.8(4)
_computing_cell_refinement 'Denzo & Scalepak (Otwinowski, Minor, 1997)'
_computing_data_collection 'Collect (Nonius B.V. 1998)'
_computing_data_reduction 'Denzo & Scalepak (Otwinowski, Minor, 1997)'
_computing_molecular_graphics
;
DIAMOND v2.1 (Brandenburg, 1999)
Ortep-3 for Windows, L.J.Farrugia (1997) J.Appl.Cryst. 30, 565,
ORTEP III (Burnett, Johnson, 1996)
;
_computing_publication_material
;
SHELXL-97 (Sheldrick, 1997),

;
_computing_structure_refinement 'SHELXL-97 (Sheldrick, 1997)'
_computing_structure_solution 'SHELXS-97 (Sheldrick, 1990)'
_diffrn_ambient_temperature 100(2)
_diffrn_measured_fraction_theta_full 0.998
_diffrn_measured_fraction_theta_max 0.998
_diffrn_measurement_device '\k-geometry diffractometr'
_diffrn_measurement_device_type 'Nonius Kappa-CCD'
_diffrn_measurement_method 'area detector \w scans'
_diffrn_radiation_monochromator graphite
_diffrn_radiation_source 'fine-focus sealed tube'
_diffrn_radiation_type MoK\a
_diffrn_radiation_wavelength 0.71073
_diffrn_reflns_av_R_equivalents 0.0000
_diffrn_reflns_av_sigmaI/netI 0.1488
_diffrn_reflns_limit_h_max 14
_diffrn_reflns_limit_h_min -14
_diffrn_reflns_limit_k_max 14
_diffrn_reflns_limit_k_min -14
_diffrn_reflns_limit_l_max 20
_diffrn_reflns_limit_l_min 0
_diffrn_reflns_number 8649
_diffrn_reflns_theta_full 23.26
_diffrn_reflns_theta_max 23.26
_diffrn_reflns_theta_min 1.13
_exptl_absorpt_coefficient_mu 0.316
_exptl_absorpt_correction_type none
_exptl_crystal_colour colorless
_exptl_crystal_density_diffrn 1.276
_exptl_crystal_description prism
_exptl_crystal_F_000 1228
_exptl_crystal_size_max 0.38
_exptl_crystal_size_mid 0.32
_exptl_crystal_size_min 0.24
_refine_diff_density_max 1.750
_refine_diff_density_min -0.905
_refine_diff_density_rms 0.211
_refine_ls_extinction_method none
_refine_ls_goodness_of_fit_ref 1.066
_refine_ls_hydrogen_treatment constr
_refine_ls_matrix_type full
_refine_ls_number_parameters 700
_refine_ls_number_reflns 8649
_refine_ls_number_restraints 169
_refine_ls_restrained_S_all 1.055
_refine_ls_R_factor_all 0.2357
_refine_ls_R_factor_gt 0.1834
_refine_ls_shift/su_max 0.005
_refine_ls_shift/su_mean 0.001
_refine_ls_structure_factor_coef Fsqd
_refine_ls_weighting_details 'calc w=1/[\s^2^(Fo^2^)+(0.1916P)^2^+57.4788P] where P=(Fo^2^+2Fc^2^)/3'
_refine_ls_weighting_scheme calc
_refine_ls_wR_factor_gt 0.4733
_refine_ls_wR_factor_ref 0.4933
_reflns_number_gt 5028
_reflns_number_total 8649
_reflns_threshold_expression I>2sigma(I)
_cod_data_source_file ic2023924_si_002_7.cif
_cod_data_source_block comp4bTHF
_cod_database_code 4327925

loop_
_symmetry_equiv_pos_as_xyz
'x, y, z'
'-x, -y, -z'

loop_
_atom_site_label
_atom_site_type_symbol
_atom_site_fract_x
_atom_site_fract_y
_atom_site_fract_z
_atom_site_U_iso_or_equiv
_atom_site_adp_type
_atom_site_occupancy
_atom_site_symmetry_multiplicity
_atom_site_calc_flag
_atom_site_refinement_flags
_atom_site_disorder_assembly
_atom_site_disorder_group
C1 C 0.6866(12) 0.4149(12) 0.1112(10) 0.029(4) Uani 1 1 d . . .
C2 C 0.6939(13) 0.5168(15) 0.0642(11) 0.047(5) Uani 1 1 d . . .
C3 C 0.759(2) 0.5811(18) 0.0954(14) 0.086(9) Uani 1 1 d . . .
H3A H 0.7244 0.5942 0.1464 0.128 Uiso 1 1 calc R . .
H3B H 0.7659 0.6477 0.0649 0.128 Uiso 1 1 calc R . .
H3C H 0.8285 0.5442 0.0957 0.128 Uiso 1 1 calc R . .
C4 C 0.582(2) 0.573(2) 0.0775(18) 0.102(10) Uani 1 1 d . . .
H4A H 0.5369 0.5391 0.0524 0.153 Uiso 1 1 calc R . .
H4B H 0.5852 0.6461 0.0575 0.153 Uiso 1 1 calc R . .
H4C H 0.5536 0.5696 0.1309 0.153 Uiso 1 1 calc R . .
C5 C 0.7404(19) 0.5032(16) -0.0165(11) 0.061(6) Uani 1 1 d . . .
H5A H 0.8068 0.4588 -0.0200 0.092 Uiso 1 1 calc R . .
H5B H 0.7535 0.5715 -0.0432 0.092 Uiso 1 1 calc R . .
H5C H 0.6909 0.4705 -0.0387 0.092 Uiso 1 1 calc R . .
C6 C 0.4996(14) 0.2404(12) 0.2172(9) 0.031(4) Uani 1 1 d . . .
C7 C 0.3833(12) 0.2183(13) 0.2283(9) 0.031(4) Uani 1 1 d . . .
C8 C 0.3221(15) 0.2577(16) 0.2995(11) 0.054(6) Uani 1 1 d . . .
H8A H 0.3484 0.2187 0.3417 0.081 Uiso 1 1 calc R . .
H8B H 0.2473 0.2481 0.3037 0.081 Uiso 1 1 calc R . .
H8C H 0.3306 0.3319 0.2996 0.081 Uiso 1 1 calc R . .
C9 C 0.3410(14) 0.2760(19) 0.1613(11) 0.057(6) Uani 1 1 d . . .
H9A H 0.2698 0.2569 0.1622 0.086 Uiso 1 1 calc R . .
H9B H 0.3873 0.2563 0.1152 0.086 Uiso 1 1 calc R . .
H9C H 0.3389 0.3514 0.1638 0.086 Uiso 1 1 calc R . .
C10 C 0.3832(13) 0.1016(14) 0.2230(15) 0.064(7) Uani 1 1 d . . .
H10A H 0.4080 0.0629 0.2659 0.096 Uiso 1 1 calc R . .
H10B H 0.4301 0.0817 0.1771 0.096 Uiso 1 1 calc R . .
H10C H 0.3115 0.0851 0.2226 0.096 Uiso 1 1 calc R . .
C11 C 0.7381(12) -0.0105(12) 0.2031(8) 0.025(4) Uani 1 1 d . . .
C12 C 0.6978(13) -0.1166(12) 0.2286(9) 0.032(4) Uani 1 1 d . . .
C13 C 0.6214(16) -0.1017(16) 0.3040(10) 0.053(5) Uani 1 1 d . . .
H13A H 0.6597 -0.0781 0.3391 0.079 Uiso 1 1 calc R . .
H13B H 0.5932 -0.1681 0.3244 0.079 Uiso 1 1 calc R . .
H13C H 0.5633 -0.0495 0.2962 0.079 Uiso 1 1 calc R . .
C14 C 0.7884(15) -0.1984(14) 0.2378(11) 0.047(5) Uani 1 1 d . . .
H14A H 0.8357 -0.2051 0.1897 0.071 Uiso 1 1 calc R . .
H14B H 0.7605 -0.2655 0.2564 0.071 Uiso 1 1 calc R . .
H14C H 0.8274 -0.1772 0.2734 0.071 Uiso 1 1 calc R . .
C15 C 0.6341(15) -0.1489(14) 0.1744(10) 0.043(5) Uani 1 1 d . . .
H15A H 0.5678 -0.1043 0.1774 0.064 Uiso 1 1 calc R . .
H15B H 0.6189 -0.2218 0.1875 0.064 Uiso 1 1 calc R . .
H15C H 0.6749 -0.1414 0.1237 0.064 Uiso 1 1 calc R . .
C16 C 0.9335(14) 0.1681(13) 0.0959(10) 0.039(5) Uani 1 1 d D . .
C21 C 0.8743(15) 0.3569(15) 0.2769(12) 0.048(5) Uani 1 1 d . . .
C26 C 0.7038(12) 0.1756(13) 0.3867(9) 0.030(4) Uani 1 1 d . . .
C27 C 0.6705(15) 0.1427(15) 0.4713(9) 0.044(5) Uani 1 1 d . . .
C28 C 0.7131(16) 0.0296(14) 0.4933(10) 0.047(5) Uani 1 1 d . . .
H28A H 0.6934 0.0141 0.5472 0.070 Uiso 1 1 calc R . .
H28B H 0.7900 0.0223 0.4785 0.070 Uiso 1 1 calc R . .
H28C H 0.6828 -0.0192 0.4680 0.070 Uiso 1 1 calc R . .
C29 C 0.715(2) 0.222(2) 0.5118(12) 0.090(9) Uani 1 1 d . . .
H29A H 0.7075 0.2921 0.4859 0.135 Uiso 1 1 calc R . .
H29B H 0.7901 0.2019 0.5119 0.135 Uiso 1 1 calc R . .
H29C H 0.6766 0.2233 0.5631 0.135 Uiso 1 1 calc R . .
C30 C 0.5525(17) 0.1525(19) 0.4921(11) 0.075(8) Uani 1 1 d . . .
H30A H 0.5248 0.2216 0.4737 0.112 Uiso 1 1 calc R . .
H30B H 0.5314 0.1433 0.5463 0.112 Uiso 1 1 calc R . .
H30C H 0.5244 0.0988 0.4698 0.112 Uiso 1 1 calc R . .
C31 C 0.6143(13) 0.2320(13) -0.0129(9) 0.037(4) Uani 1 1 d . . .
H31A H 0.6640 0.2763 -0.0467 0.044 Uiso 1 1 calc R . .
H31B H 0.5586 0.2772 0.0165 0.044 Uiso 1 1 calc R . .
C32 C 0.5668(15) 0.1605(14) -0.0563(10) 0.040(4) Uani 1 1 d . . .
H32A H 0.4971 0.1413 -0.0289 0.048 Uiso 1 1 calc R . .
H32B H 0.5591 0.1944 -0.1059 0.048 Uiso 1 1 calc R . .
C33 C 0.6457(17) 0.0666(14) -0.0628(10) 0.047(5) Uani 1 1 d . . .
H33A H 0.6096 0.0016 -0.0519 0.057 Uiso 1 1 calc R . .
H33B H 0.6887 0.0671 -0.1136 0.057 Uiso 1 1 calc R . .
C34 C 0.713(2) 0.0739(19) -0.0069(12) 0.081(9) Uani 1 1 d . . .
H34A H 0.7158 0.0084 0.0260 0.098 Uiso 1 1 calc R . .
H34B H 0.7863 0.0860 -0.0323 0.098 Uiso 1 1 calc R . .
C35 C 0.5899(16) 0.5537(16) 0.2994(16) 0.072(7) Uani 1 1 d . . .
H35A H 0.5592 0.5772 0.2547 0.086 Uiso 1 1 calc R . .
H35B H 0.6640 0.5710 0.2898 0.086 Uiso 1 1 calc R . .
C36 C 0.5259(18) 0.6039(16) 0.3678(16) 0.080(9) Uani 1 1 d . . .
H36A H 0.5705 0.6075 0.4051 0.096 Uiso 1 1 calc R . .
H36B H 0.4965 0.6753 0.3538 0.096 Uiso 1 1 calc R . .
C37 C 0.4419(17) 0.5366(15) 0.3972(13) 0.058(6) Uani 1 1 d . . .
H37A H 0.3842 0.5503 0.3686 0.070 Uiso 1 1 calc R . .
H37B H 0.4130 0.5458 0.4502 0.070 Uiso 1 1 calc R . .
C38 C 0.5001(16) 0.4236(15) 0.3871(13) 0.061(6) Uani 1 1 d . . .
H38A H 0.5319 0.3965 0.4307 0.073 Uiso 1 1 calc R . .
H38B H 0.4511 0.3742 0.3793 0.073 Uiso 1 1 calc R . .
C39 C 0.9558(14) -0.0398(13) 0.3354(11) 0.041(5) Uani 1 1 d . . .
H39A H 0.9752 -0.0993 0.3044 0.049 Uiso 1 1 calc R . .
H39B H 0.8831 -0.0446 0.3637 0.049 Uiso 1 1 calc R . .
C40 C 1.0336(15) -0.0395(16) 0.3886(11) 0.049(5) Uani 1 1 d . . .
H40A H 0.9966 -0.0169 0.4374 0.059 Uiso 1 1 calc R . .
H40B H 1.0704 -0.1097 0.3962 0.059 Uiso 1 1 calc R . .
C41 C 1.1104(17) 0.0379(18) 0.3495(12) 0.060(6) Uani 1 1 d . . .
H41A H 1.1825 0.0026 0.3389 0.071 Uiso 1 1 calc R . .
H41B H 1.1104 0.0945 0.3815 0.071 Uiso 1 1 calc R . .
C42 C 1.0766(12) 0.0828(15) 0.2771(9) 0.037(4) Uani 1 1 d . . .
H42A H 1.0816 0.1591 0.2690 0.045 Uiso 1 1 calc R . .
H42B H 1.1197 0.0491 0.2340 0.045 Uiso 1 1 calc R . .
C43 C 0.7095(15) 0.6284(14) 0.4925(11) 0.043(5) Uani 1 1 d . . .
H43A H 0.7004 0.5931 0.4494 0.052 Uiso 1 1 calc R . .
H43B H 0.6449 0.6248 0.5311 0.052 Uiso 1 1 calc R . .
C44 C 0.800(3) 0.582(4) 0.521(3) 0.20(3) Uani 1 1 d . . .
H44A H 0.7813 0.5721 0.5761 0.246 Uiso 1 1 calc R . .
H44B H 0.8204 0.5122 0.5026 0.246 Uiso 1 1 calc R . .
C45 C 0.884(2) 0.641(4) 0.501(2) 0.19(3) Uani 1 1 d . . .
H45A H 0.9433 0.6024 0.4697 0.230 Uiso 1 1 calc R . .
H45B H 0.9081 0.6575 0.5460 0.230 Uiso 1 1 calc R . .
C46 C 0.851(2) 0.735(3) 0.461(2) 0.121(13) Uani 1 1 d . . .
H46A H 0.8842 0.7364 0.4076 0.145 Uiso 1 1 calc R . .
H46B H 0.8676 0.7971 0.4816 0.145 Uiso 1 1 calc R . .
O1 O 0.7398(7) 0.2196(7) 0.2158(5) 0.021(2) Uani 1 1 d . A .
O2 O 0.7160(8) 0.3269(8) 0.0818(6) 0.026(2) Uani 1 1 d . A .
O3 O 0.6505(8) 0.4177(8) 0.1805(6) 0.028(3) Uani 1 1 d . A .
O4 O 0.5597(8) 0.2166(8) 0.1571(5) 0.024(2) Uani 1 1 d . A .
O5 O 0.5325(8) 0.2777(8) 0.2682(6) 0.027(3) Uani 1 1 d . A .
O6 O 0.6915(8) 0.0517(8) 0.1598(6) 0.026(2) Uani 1 1 d . A .
O7 O 0.8115(8) 0.0129(8) 0.2326(6) 0.031(3) Uani 1 1 d . A .
O8 O 0.8477(8) 0.1626(8) 0.0785(6) 0.026(2) Uani 1 1 d . A .
O9 O 0.9473(8) 0.1569(8) 0.1641(7) 0.032(3) Uani 1 1 d . A .
O10 O 0.7811(8) 0.3958(8) 0.2717(6) 0.029(3) Uani 1 1 d . A .
O11 O 0.9062(8) 0.2593(8) 0.2793(6) 0.031(3) Uani 1 1 d . A .
O12 O 0.6592(9) 0.2586(8) 0.3626(6) 0.033(3) Uani 1 1 d . A .
O13 O 0.7739(8) 0.1172(8) 0.3506(6) 0.028(2) Uani 1 1 d . A .
O14 O 0.6684(8) 0.1585(8) 0.0350(6) 0.028(2) Uani 1 1 d . A .
O15 O 0.5831(9) 0.4414(8) 0.3191(7) 0.037(3) Uani 1 1 d . A .
O16 O 0.9642(8) 0.0570(10) 0.2903(7) 0.045(3) Uani 1 1 d . A .
O17 O 0.7305(18) 0.730(2) 0.4715(16) 0.149(10) Uani 1 1 d . . .
Al1 Al 0.7071(4) 0.1918(4) 0.1289(3) 0.0249(11) Uani 1 1 d . . .
Al2 Al 0.6652(4) 0.3250(4) 0.2661(3) 0.0252(11) Uani 1 1 d . . .
Al3 Al 0.8464(4) 0.1449(4) 0.2524(3) 0.0253(11) Uani 1 1 d . . .
Al4 Al 0.2286(4) 0.7106(4) 0.2562(3) 0.0371(13) Uani 1 1 d . . .
Cl1 Cl 0.1260(4) 0.7837(5) 0.1858(3) 0.0576(14) Uani 1 1 d . . .
Cl2 Cl 0.3339(5) 0.8200(5) 0.2701(3) 0.0639(17) Uani 1 1 d . . .
Cl3 Cl 0.1387(4) 0.6637(4) 0.3617(3) 0.0551(14) Uani 1 1 d . . .
Cl4 Cl 0.3165(5) 0.5815(5) 0.2068(4) 0.0750(18) Uani 1 1 d . . .
C17 C 1.024(2) 0.173(3) 0.0271(16) 0.051(4) Uani 0.53(2) 1 d PDU A 1
C18 C 1.001(3) 0.282(2) -0.017(2) 0.051(5) Uani 0.53(2) 1 d PDU A 1
H18A H 0.9981 0.3377 0.0159 0.076 Uiso 0.53(2) 1 calc PR A 1
H18B H 0.9335 0.2838 -0.0329 0.076 Uiso 0.53(2) 1 calc PR A 1
H18C H 1.0574 0.2917 -0.0601 0.076 Uiso 0.53(2) 1 calc PR A 1
C19 C 1.1295(14) 0.1716(16) 0.0584(12) 0.052(3) Uani 0.53(2) 1 d PU A 1
H19A H 1.1224 0.2268 0.0920 0.078 Uiso 0.53(2) 1 calc PR A 1
H19B H 1.1884 0.1829 0.0170 0.078 Uiso 0.53(2) 1 calc PR A 1
H19C H 1.1428 0.1037 0.0856 0.078 Uiso 0.53(2) 1 calc PR A 1
C20 C 1.028(3) 0.087(2) -0.025(2) 0.052(5) Uani 0.53(2) 1 d PDU A 1
H20A H 1.0868 0.0947 -0.0668 0.078 Uiso 0.53(2) 1 calc PR A 1
H20B H 0.9618 0.0919 -0.0432 0.078 Uiso 0.53(2) 1 calc PR A 1
H20C H 1.0381 0.0186 0.0028 0.078 Uiso 0.53(2) 1 calc PR A 1
C17A C 1.023(3) 0.219(4) 0.047(3) 0.051(4) Uani 0.47(2) 1 d PU A 2
C18A C 1.1295(14) 0.1716(16) 0.0584(12) 0.052(3) Uani 0.47(2) 1 d PU A 2
C19A C 1.017(3) 0.215(4) -0.028(3) 0.052(5) Uani 0.47(2) 1 d PU A 2
H19D H 0.9473 0.2458 -0.0359 0.078 Uiso 0.47(2) 1 calc PR A 2
H19E H 1.0268 0.1423 -0.0399 0.078 Uiso 0.47(2) 1 calc PR A 2
H19F H 1.0715 0.2543 -0.0596 0.078 Uiso 0.47(2) 1 calc PR A 2
C20A C 1.010(3) 0.335(3) 0.063(3) 0.052(6) Uani 0.47(2) 1 d PU A 2
H20D H 1.0193 0.3402 0.1141 0.078 Uiso 0.47(2) 1 calc PR A 2
H20E H 0.9396 0.3658 0.0572 0.078 Uiso 0.47(2) 1 calc PR A 2
H20F H 1.0633 0.3733 0.0283 0.078 Uiso 0.47(2) 1 calc PR A 2
C22 C 0.976(3) 0.437(3) 0.2541(19) 0.086(4) Uani 0.58(2) 1 d PDU B 1
C23 C 1.034(2) 0.3938(18) 0.3191(15) 0.089(3) Uani 0.58(2) 1 d PDU B 1
H23A H 1.0678 0.3238 0.3101 0.134 Uiso 0.58(2) 1 calc PR B 1
H23B H 0.9825 0.3903 0.3659 0.134 Uiso 0.58(2) 1 calc PR B 1
H23C H 1.0871 0.4402 0.3222 0.134 Uiso 0.58(2) 1 calc PR B 1
C24 C 0.9244(18) 0.5395(16) 0.2624(16) 0.086(3) Uani 0.58(2) 1 d PDU B 1
H24A H 0.8785 0.5411 0.3115 0.129 Uiso 0.58(2) 1 calc PR B 1
H24B H 0.8820 0.5584 0.2237 0.129 Uiso 0.58(2) 1 calc PR B 1
H24C H 0.9774 0.5894 0.2578 0.129 Uiso 0.58(2) 1 calc PR B 1
C25 C 1.052(3) 0.421(3) 0.1799(15) 0.090(6) Uani 0.58(2) 1 d PDU B 1
H25A H 1.0829 0.3483 0.1800 0.136 Uiso 0.58(2) 1 calc PR B 1
H25B H 1.1086 0.4674 0.1736 0.136 Uiso 0.58(2) 1 calc PR B 1
H25C H 1.0138 0.4369 0.1388 0.136 Uiso 0.58(2) 1 calc PR B 1
C22A C 0.932(4) 0.428(4) 0.316(2) 0.085(4) Uani 0.42(2) 1 d PDU B 2
C23A C 0.9244(18) 0.5395(16) 0.2624(16) 0.086(3) Uani 0.42(2) 1 d PU B 2
C24A C 1.034(2) 0.3938(18) 0.3191(15) 0.089(3) Uani 0.42(2) 1 d PU B 2
C25A C 0.895(5) 0.461(4) 0.385(4) 0.085(7) Uani 0.42(2) 1 d PU B 2
H25D H 0.8215 0.4887 0.3890 0.128 Uiso 0.42(2) 1 calc PR B 2
H25E H 0.9371 0.5164 0.3930 0.128 Uiso 0.42(2) 1 calc PR B 2
H25F H 0.9012 0.4027 0.4228 0.128 Uiso 0.42(2) 1 calc PR B 2

loop_
_atom_site_aniso_label
_atom_site_aniso_U_11
_atom_site_aniso_U_22
_atom_site_aniso_U_33
_atom_site_aniso_U_23
_atom_site_aniso_U_13
_atom_site_aniso_U_12
C1 0.016(8) 0.019(9) 0.054(12) 0.008(8) -0.015(8) -0.009(7)
C2 0.021(9) 0.052(12) 0.061(13) 0.006(10) 0.001(9) -0.002(8)
C3 0.14(3) 0.048(14) 0.070(16) 0.014(12) -0.015(16) -0.061(16)
C4 0.079(19) 0.071(18) 0.14(3) 0.019(17) -0.027(18) 0.047(15)
C5 0.091(17) 0.037(12) 0.056(13) 0.002(10) -0.018(12) -0.008(11)
C6 0.050(11) 0.017(8) 0.028(9) 0.007(7) -0.013(9) -0.013(8)
C7 0.018(8) 0.032(9) 0.045(10) -0.010(8) -0.012(7) 0.003(7)
C8 0.032(10) 0.062(14) 0.064(14) -0.034(11) 0.012(10) -0.004(9)
C9 0.020(9) 0.097(17) 0.053(12) 0.010(12) -0.016(9) 0.000(10)
C10 0.013(9) 0.034(11) 0.14(2) -0.030(12) 0.000(11) -0.006(8)
C11 0.022(8) 0.026(9) 0.028(9) -0.006(7) -0.002(7) 0.000(7)
C12 0.035(10) 0.029(9) 0.029(9) 0.002(7) -0.008(7) 0.008(7)
C13 0.064(14) 0.052(12) 0.040(11) -0.007(9) 0.012(10) -0.031(11)
C14 0.061(13) 0.037(11) 0.053(12) 0.005(9) -0.029(10) -0.026(10)
C15 0.051(12) 0.035(10) 0.046(11) -0.004(8) -0.007(9) -0.025(9)
C16 0.041(12) 0.022(9) 0.043(11) 0.014(8) 0.004(9) 0.007(8)
C21 0.036(11) 0.037(12) 0.080(15) -0.023(10) -0.018(10) -0.010(9)
C26 0.023(9) 0.037(10) 0.035(9) -0.015(8) -0.014(8) 0.000(8)
C27 0.046(11) 0.059(12) 0.025(9) -0.002(9) -0.010(8) 0.015(10)
C28 0.055(12) 0.045(11) 0.031(10) -0.002(8) 0.000(9) 0.024(10)
C29 0.14(3) 0.11(2) 0.045(14) -0.043(14) -0.057(16) 0.007(18)
C30 0.067(15) 0.089(18) 0.039(12) 0.019(12) 0.023(11) 0.039(14)
C31 0.031(10) 0.040(10) 0.036(10) 0.015(8) -0.013(8) 0.006(8)
C32 0.053(12) 0.042(11) 0.033(10) -0.018(8) -0.023(9) 0.004(9)
C33 0.075(14) 0.040(11) 0.036(10) -0.008(8) -0.021(10) -0.025(10)
C34 0.13(2) 0.077(17) 0.047(13) -0.039(12) -0.047(14) 0.050(16)
C35 0.032(11) 0.047(13) 0.14(2) -0.009(14) -0.018(13) -0.007(10)
C36 0.057(14) 0.037(12) 0.14(2) -0.056(14) 0.019(15) -0.014(11)
C37 0.053(13) 0.042(12) 0.076(15) -0.020(11) -0.006(11) 0.016(10)
C38 0.049(13) 0.036(11) 0.090(17) 0.008(11) -0.004(12) 0.004(10)
C39 0.037(10) 0.033(10) 0.057(12) 0.007(9) -0.023(9) -0.005(8)
C40 0.039(11) 0.063(13) 0.048(12) 0.003(10) -0.020(9) -0.002(10)
C41 0.056(13) 0.071(15) 0.060(14) -0.015(11) -0.011(11) -0.035(12)
C42 0.022(9) 0.054(11) 0.037(10) -0.019(9) 0.002(8) -0.013(8)
C43 0.043(11) 0.036(11) 0.047(11) 0.022(9) -0.014(9) -0.006(9)
C44 0.08(3) 0.22(5) 0.25(5) 0.19(4) -0.02(3) 0.01(3)
C45 0.029(15) 0.35(7) 0.15(3) 0.16(4) -0.007(17) -0.01(3)
C46 0.07(2) 0.11(2) 0.17(4) -0.06(2) 0.04(2) -0.005(18)
O1 0.017(5) 0.027(6) 0.021(5) -0.007(4) -0.009(4) 0.002(4)
O2 0.024(6) 0.026(6) 0.026(6) 0.004(5) -0.003(5) -0.006(5)
O3 0.033(6) 0.021(6) 0.032(7) -0.005(5) -0.011(5) 0.003(5)
O4 0.023(6) 0.029(6) 0.021(6) 0.001(5) -0.008(5) 0.000(5)
O5 0.017(5) 0.019(5) 0.046(7) -0.009(5) -0.003(5) 0.002(4)
O6 0.027(6) 0.023(6) 0.026(6) 0.002(5) -0.004(5) -0.003(5)
O7 0.024(6) 0.029(6) 0.045(7) -0.008(5) -0.016(5) 0.001(5)
O8 0.017(6) 0.030(6) 0.028(6) 0.005(5) -0.001(5) -0.004(5)
O9 0.021(6) 0.022(6) 0.053(8) -0.004(5) -0.012(5) 0.010(5)
O10 0.014(6) 0.030(6) 0.049(7) -0.018(5) -0.011(5) -0.007(5)
O11 0.030(6) 0.019(6) 0.052(7) -0.018(5) -0.014(5) -0.009(5)
O12 0.034(7) 0.030(7) 0.032(6) -0.010(5) 0.001(5) 0.002(5)
O13 0.023(6) 0.030(6) 0.030(6) -0.010(5) -0.004(5) 0.001(5)
O14 0.030(6) 0.031(6) 0.025(6) -0.008(5) -0.006(5) 0.000(5)
O15 0.033(7) 0.026(6) 0.053(8) -0.009(5) -0.010(6) -0.007(5)
O16 0.016(6) 0.055(8) 0.067(9) 0.022(7) -0.024(6) -0.010(5)
O17 0.092(17) 0.16(2) 0.18(3) 0.03(2) -0.037(17) 0.023(16)
Al1 0.024(3) 0.024(2) 0.027(3) -0.001(2) -0.006(2) -0.006(2)
Al2 0.024(3) 0.024(3) 0.032(3) -0.006(2) -0.013(2) -0.007(2)
Al3 0.023(2) 0.025(3) 0.032(3) -0.001(2) -0.012(2) -0.010(2)
Al4 0.039(3) 0.038(3) 0.035(3) -0.006(2) -0.005(2) -0.011(2)
Cl1 0.060(3) 0.079(4) 0.039(3) 0.000(2) -0.016(2) -0.020(3)
Cl2 0.084(4) 0.074(4) 0.044(3) 0.002(3) -0.017(3) -0.051(3)
Cl3 0.057(3) 0.070(4) 0.039(3) 0.007(2) -0.006(2) -0.027(3)
Cl4 0.076(4) 0.077(4) 0.076(4) -0.043(3) -0.010(3) 0.001(3)
C17 0.029(6) 0.050(8) 0.065(8) 0.012(7) 0.004(7) -0.003(7)
C18 0.029(8) 0.050(9) 0.065(9) 0.013(8) 0.004(8) -0.004(8)
C19 0.029(6) 0.050(7) 0.067(7) 0.013(6) 0.004(6) -0.001(6)
C20 0.031(9) 0.053(10) 0.064(10) 0.008(9) 0.004(9) -0.004(9)
C17A 0.029(6) 0.048(8) 0.067(8) 0.012(7) 0.005(7) -0.003(7)
C18A 0.029(6) 0.050(7) 0.067(7) 0.013(6) 0.004(6) -0.001(6)
C19A 0.031(7) 0.052(9) 0.066(9) 0.012(8) 0.005(8) -0.006(8)
C20A 0.031(11) 0.042(12) 0.072(12) 0.010(11) 0.009(11) -0.001(11)
C22 0.087(7) 0.045(6) 0.151(8) 0.005(7) -0.072(7) -0.035(6)
C23 0.088(6) 0.048(6) 0.153(7) 0.009(6) -0.071(6) -0.034(6)
C24 0.088(6) 0.044(6) 0.149(7) 0.007(6) -0.072(6) -0.034(6)
C25 0.089(12) 0.050(11) 0.151(12) 0.008(11) -0.063(11) -0.032(10)
C22A 0.087(7) 0.044(7) 0.150(8) 0.005(7) -0.073(7) -0.036(7)
C23A 0.088(6) 0.044(6) 0.149(7) 0.007(6) -0.072(6) -0.034(6)
C24A 0.088(6) 0.048(6) 0.153(7) 0.009(6) -0.071(6) -0.034(6)
C25A 0.087(12) 0.048(11) 0.148(13) -0.005(12) -0.074(12) -0.038(11)

loop_
_atom_type_symbol
_atom_type_description
_atom_type_scat_dispersion_real
_atom_type_scat_dispersion_imag
_atom_type_scat_source
C C 0.0033 0.0016 'International Tables Vol C Tables 4.2.6.8 and 6.1.1.4'
H H 0.0000 0.0000 'International Tables Vol C Tables 4.2.6.8 and 6.1.1.4'
O O 0.0106 0.0060 'International Tables Vol C Tables 4.2.6.8 and 6.1.1.4'
Al Al 0.0645 0.0514 'International Tables Vol C Tables 4.2.6.8 and 6.1.1.4'
Cl Cl 0.1484 0.1585 'International Tables Vol C Tables 4.2.6.8 and 6.1.1.4'

loop_
_geom_angle_atom_site_label_1
_geom_angle_atom_site_label_2
_geom_angle_atom_site_label_3
_geom_angle
O3 C1 O2 121.4(13)
O3 C1 C2 117.7(15)
O2 C1 C2 120.9(16)
C3 C2 C1 107.9(17)
C3 C2 C5 110.4(17)
C1 C2 C5 112.6(17)
C3 C2 C4 105(2)
C1 C2 C4 105.9(16)
C5 C2 C4 114(2)
C2 C3 H3A 109.5
C2 C3 H3B 109.5
H3A C3 H3B 109.5
C2 C3 H3C 109.5
H3A C3 H3C 109.5
H3B C3 H3C 109.5
C2 C4 H4A 109.5
C2 C4 H4B 109.5
H4A C4 H4B 109.5
C2 C4 H4C 109.5
H4A C4 H4C 109.5
H4B C4 H4C 109.5
C2 C5 H5A 109.5
C2 C5 H5B 109.5
H5A C5 H5B 109.5
C2 C5 H5C 109.5
H5A C5 H5C 109.5
H5B C5 H5C 109.5
O5 C6 O4 122.6(15)
O5 C6 C7 119.8(14)
O4 C6 C7 117.5(14)
C8 C7 C10 115.0(16)
C8 C7 C6 110.6(14)
C10 C7 C6 106.4(13)
C8 C7 C9 110.4(15)
C10 C7 C9 107.7(17)
C6 C7 C9 106.2(14)
C7 C8 H8A 109.5
C7 C8 H8B 109.5
H8A C8 H8B 109.5
C7 C8 H8C 109.5
H8A C8 H8C 109.5
H8B C8 H8C 109.5
C7 C9 H9A 109.5
C7 C9 H9B 109.5
H9A C9 H9B 109.5
C7 C9 H9C 109.5
H9A C9 H9C 109.5
H9B C9 H9C 109.5
C7 C10 H10A 109.5
C7 C10 H10B 109.5
H10A C10 H10B 109.5
C7 C10 H10C 109.5
H10A C10 H10C 109.5
H10B C10 H10C 109.5
O7 C11 O6 124.2(14)
O7 C11 C12 116.4(14)
O6 C11 C12 119.1(14)
C11 C12 C14 110.7(14)
C11 C12 C15 111.2(13)
C14 C12 C15 110.5(14)
C11 C12 C13 105.0(13)
C14 C12 C13 111.3(15)
C15 C12 C13 107.9(15)
C12 C13 H13A 109.5
C12 C13 H13B 109.5
H13A C13 H13B 109.5
C12 C13 H13C 109.5
H13A C13 H13C 109.5
H13B C13 H13C 109.5
C12 C14 H14A 109.5
C12 C14 H14B 109.5
H14A C14 H14B 109.5
C12 C14 H14C 109.5
H14A C14 H14C 109.5
H14B C14 H14C 109.5
C12 C15 H15A 109.5
C12 C15 H15B 109.5
H15A C15 H15B 109.5
C12 C15 H15C 109.5
H15A C15 H15C 109.5
H15B C15 H15C 109.5
O8 C16 O9 123.1(14)
O8 C16 C17A 124(2)
O9 C16 C17A 110(3)
O8 C16 C17 112(2)
O9 C16 C17 124(2)
C17A C16 C17 27(2)
O10 C21 O11 125.6(15)
O10 C21 C22A 112(3)
O11 C21 C22A 117(3)
O10 C21 C22 119(2)
O11 C21 C22 113.1(19)
C22A C21 C22 41.4(10)
O12 C26 O13 126.9(15)
O12 C26 C27 116.4(14)
O13 C26 C27 116.7(15)
C30 C27 C28 109.2(17)
C30 C27 C26 109.3(14)
C28 C27 C26 112.7(14)
C30 C27 C29 109.3(19)
C28 C27 C29 110.8(16)
C26 C27 C29 105.5(17)
C27 C28 H28A 109.5
C27 C28 H28B 109.5
H28A C28 H28B 109.5
C27 C28 H28C 109.5
H28A C28 H28C 109.5
H28B C28 H28C 109.5
C27 C29 H29A 109.5
C27 C29 H29B 109.5
H29A C29 H29B 109.5
C27 C29 H29C 109.5
H29A C29 H29C 109.5
H29B C29 H29C 109.5
C27 C30 H30A 109.5
C27 C30 H30B 109.5
H30A C30 H30B 109.5
C27 C30 H30C 109.5
H30A C30 H30C 109.5
H30B C30 H30C 109.5
O14 C31 C32 102.7(13)
O14 C31 H31A 111.2
C32 C31 H31A 111.2
O14 C31 H31B 111.2
C32 C31 H31B 111.2
H31A C31 H31B 109.1
C33 C32 C31 103.5(14)
C33 C32 H32A 111.1
C31 C32 H32A 111.1
C33 C32 H32B 111.1
C31 C32 H32B 111.1
H32A C32 H32B 109.0
C34 C33 C32 105.8(14)
C34 C33 H33A 110.6
C32 C33 H33A 110.6
C34 C33 H33B 110.6
C32 C33 H33B 110.6
H33A C33 H33B 108.7
O14 C34 C33 107.2(17)
O14 C34 H34A 110.3
C33 C34 H34A 110.3
O14 C34 H34B 110.3
C33 C34 H34B 110.3
H34A C34 H34B 108.5
O15 C35 C36 103.9(18)
O15 C35 H35A 111.0
C36 C35 H35A 111.0
O15 C35 H35B 111.0
C36 C35 H35B 111.0
H35A C35 H35B 109.0
C37 C36 C35 105.2(16)
C37 C36 H36A 110.7
C35 C36 H36A 110.7
C37 C36 H36B 110.7
C35 C36 H36B 110.7
H36A C36 H36B 108.8
C36 C37 C38 102.6(16)
C36 C37 H37A 111.2
C38 C37 H37A 111.2
C36 C37 H37B 111.2
C38 C37 H37B 111.2
H37A C37 H37B 109.2
O15 C38 C37 102.8(15)
O15 C38 H38A 111.2
C37 C38 H38A 111.2
O15 C38 H38B 111.2
C37 C38 H38B 111.2
H38A C38 H38B 109.1
O16 C39 C40 105.2(14)
O16 C39 H39A 110.7
C40 C39 H39A 110.7
O16 C39 H39B 110.7
C40 C39 H39B 110.7
H39A C39 H39B 108.8
C41 C40 C39 104.1(15)
C41 C40 H40A 110.9
C39 C40 H40A 110.9
C41 C40 H40B 110.9
C39 C40 H40B 110.9
H40A C40 H40B 109.0
C40 C41 C42 108.6(15)
C40 C41 H41A 110.0
C42 C41 H41A 110.0
C40 C41 H41B 110.0
C42 C41 H41B 110.0
H41A C41 H41B 108.4
O16 C42 C41 102.0(13)
O16 C42 H42A 111.4
C41 C42 H42A 111.4
O16 C42 H42B 111.4
C41 C42 H42B 111.4
H42A C42 H42B 109.2
O17 C43 C44 104(2)
O17 C43 H43A 110.9
C44 C43 H43A 110.9
O17 C43 H43B 110.9
C44 C43 H43B 110.9
H43A C43 H43B 108.9
C45 C44 C43 112(3)
C45 C44 H44A 109.1
C43 C44 H44A 109.1
C45 C44 H44B 109.1
C43 C44 H44B 109.1
H44A C44 H44B 107.9
C44 C45 C46 108(3)
C44 C45 H45A 110.1
C46 C45 H45A 110.1
C44 C45 H45B 110.1
C46 C45 H45B 110.1
H45A C45 H45B 108.4
C45 C46 O17 103(3)
C45 C46 H46A 111.2
O17 C46 H46A 111.2
C45 C46 H46B 111.2
O17 C46 H46B 111.2
H46A C46 H46B 109.1
Al3 O1 Al2 119.5(5)
Al3 O1 Al1 121.0(6)
Al2 O1 Al1 119.6(5)
C1 O2 Al1 127.8(10)
C1 O3 Al2 134.1(10)
C6 O4 Al1 133.1(10)
C6 O5 Al2 128.8(11)
C11 O6 Al1 130.3(10)
C11 O7 Al3 130.7(10)
C16 O8 Al1 132.3(11)
C16 O9 Al3 129.0(11)
C21 O10 Al2 127.9(11)
C21 O11 Al3 130.4(11)
C26 O12 Al2 132.3(10)
C26 O13 Al3 127.1(11)
C34 O14 C31 107.0(13)
C34 O14 Al1 126.0(11)
C31 O14 Al1 124.7(10)
C35 O15 C38 110.1(14)
C35 O15 Al2 127.6(12)
C38 O15 Al2 122.3(10)
C39 O16 C42 108.3(12)
C39 O16 Al3 126.2(10)
C42 O16 Al3 125.6(10)
C43 O17 C46 108(2)
O1 Al1 O6 93.8(5)
O1 Al1 O2 96.7(5)
O6 Al1 O2 169.5(5)
O1 Al1 O4 96.9(5)
O6 Al1 O4 87.5(5)
O2 Al1 O4 91.0(5)
O1 Al1 O8 96.6(5)
O6 Al1 O8 92.7(5)
O2 Al1 O8 86.4(5)
O4 Al1 O8 166.4(5)
O1 Al1 O14 178.4(5)
O6 Al1 O14 84.9(5)
O2 Al1 O14 84.6(5)
O4 Al1 O14 82.1(5)
O8 Al1 O14 84.4(5)
O1 Al2 O10 96.3(5)
O1 Al2 O12 97.5(5)
O10 Al2 O12 92.9(5)
O1 Al2 O5 95.1(5)
O10 Al2 O5 168.4(5)
O12 Al2 O5 87.3(5)
O1 Al2 O3 96.1(5)
O10 Al2 O3 86.6(5)
O12 Al2 O3 166.4(5)
O5 Al2 O3 90.5(5)
O1 Al2 O15 178.9(5)
O10 Al2 O15 83.8(5)
O12 Al2 O15 83.6(5)
O5 Al2 O15 84.7(5)
O3 Al2 O15 82.8(5)
O1 Al3 O9 96.2(5)
O1 Al3 O13 97.8(5)
O9 Al3 O13 165.9(5)
O1 Al3 O11 96.9(5)
O9 Al3 O11 85.2(5)
O13 Al3 O11 91.5(5)
O1 Al3 O7 95.4(5)
O9 Al3 O7 92.8(5)
O13 Al3 O7 87.4(5)
O11 Al3 O7 167.6(5)
O1 Al3 O16 177.5(6)
O9 Al3 O16 83.0(5)
O13 Al3 O16 83.1(5)
O11 Al3 O16 85.4(5)
O7 Al3 O16 82.3(5)
Cl4 Al4 Cl1 109.4(3)
Cl4 Al4 Cl3 110.8(3)
Cl1 Al4 Cl3 109.5(3)
Cl4 Al4 Cl2 109.2(3)
Cl1 Al4 Cl2 108.9(3)
Cl3 Al4 Cl2 109.1(3)
C20 C17 C16 114(2)
C20 C17 C18 109(3)
C16 C17 C18 105(2)
C20 C17 C19 113(3)
C16 C17 C19 106(2)
C18 C17 C19 110(2)
C17 C18 H18A 109.5
C17 C18 H18B 109.5
H18A C18 H18B 109.5
C17 C18 H18C 109.5
H18A C18 H18C 109.5
H18B C18 H18C 109.5
C17 C19 H19A 109.5
C17 C19 H19B 109.5
H19A C19 H19B 109.5
C17 C19 H19C 109.5
H19A C19 H19C 109.5
H19B C19 H19C 109.5
C17 C20 H20A 109.5
C17 C20 H20B 109.5
H20A C20 H20B 109.5
C17 C20 H20C 109.5
H20A C20 H20C 109.5
H20B C20 H20C 109.5
C19A C17A C16 110(4)
C19A C17A C20A 108(4)
C16 C17A C20A 107(3)
C17A C19A H19D 109.5
C17A C19A H19E 109.5
H19D C19A H19E 109.5
C17A C19A H19F 109.5
H19D C19A H19F 109.5
H19E C19A H19F 109.5
C17A C20A H20D 109.5
C17A C20A H20E 109.5
H20D C20A H20E 109.5
C17A C20A H20F 109.5
H20D C20A H20F 109.5
H20E C20A H20F 109.5
C24 C22 C25 116(3)
C24 C22 C23 113(2)
C25 C22 C23 109(3)
C24 C22 C21 104(2)
C25 C22 C21 116(3)
C23 C22 C21 97(2)
C22 C23 H23A 109.5
C22 C23 H23B 109.5
H23A C23 H23B 109.5
C22 C23 H23C 109.5
H23A C23 H23C 109.5
H23B C23 H23C 109.5
C22 C24 H24A 109.5
C22 C24 H24B 109.5
H24A C24 H24B 109.5
C22 C24 H24C 109.5
H24A C24 H24C 109.5
H24B C24 H24C 109.5
C22 C25 H25A 109.5
C22 C25 H25B 109.5
H25A C25 H25B 109.5
C22 C25 H25C 109.5
H25A C25 H25C 109.5
H25B C25 H25C 109.5
C25A C22A C21 125(4)
C22A C25A H25D 109.5
C22A C25A H25E 109.5
H25D C25A H25E 109.5
C22A C25A H25F 109.5
H25D C25A H25F 109.5
H25E C25A H25F 109.5

loop_
_geom_bond_atom_site_label_1
_geom_bond_atom_site_label_2
_geom_bond_distance
C1 O3 1.27(2)
C1 O2 1.301(19)
C1 C2 1.50(2)
C2 C3 1.48(3)
C2 C5 1.51(3)
C2 C4 1.54(3)
C3 H3A 0.9800
C3 H3B 0.9800
C3 H3C 0.9800
C4 H4A 0.9800
C4 H4B 0.9800
C4 H4C 0.9800
C5 H5A 0.9800
C5 H5B 0.9800
C5 H5C 0.9800
C6 O5 1.264(19)
C6 O4 1.269(19)
C6 C7 1.54(2)
C7 C8 1.50(2)
C7 C10 1.53(2)
C7 C9 1.54(2)
C8 H8A 0.9800
C8 H8B 0.9800
C8 H8C 0.9800
C9 H9A 0.9800
C9 H9B 0.9800
C9 H9C 0.9800
C10 H10A 0.9800
C10 H10B 0.9800
C10 H10C 0.9800
C11 O7 1.264(18)
C11 O6 1.266(18)
C11 C12 1.52(2)
C12 C14 1.52(2)
C12 C15 1.53(2)
C12 C13 1.56(2)
C13 H13A 0.9800
C13 H13B 0.9800
C13 H13C 0.9800
C14 H14A 0.9800
C14 H14B 0.9800
C14 H14C 0.9800
C15 H15A 0.9800
C15 H15B 0.9800
C15 H15C 0.9800
C16 O8 1.23(2)
C16 O9 1.30(2)
C16 C17A 1.50(5)
C16 C17 1.549(18)
C21 O10 1.28(2)
C21 O11 1.29(2)
C21 C22A 1.57(5)
C21 C22 1.72(4)
C26 O12 1.247(19)
C26 O13 1.250(18)
C26 C27 1.56(2)
C27 C30 1.50(3)
C27 C28 1.55(2)
C27 C29 1.56(3)
C28 H28A 0.9800
C28 H28B 0.9800
C28 H28C 0.9800
C29 H29A 0.9800
C29 H29B 0.9800
C29 H29C 0.9800
C30 H30A 0.9800
C30 H30B 0.9800
C30 H30C 0.9800
C31 O14 1.451(18)
C31 C32 1.53(2)
C31 H31A 0.9900
C31 H31B 0.9900
C32 C33 1.50(3)
C32 H32A 0.9900
C32 H32B 0.9900
C33 C34 1.50(3)
C33 H33A 0.9900
C33 H33B 0.9900
C34 O14 1.41(2)
C34 H34A 0.9900
C34 H34B 0.9900
C35 O15 1.47(2)
C35 C36 1.53(3)
C35 H35A 0.9900
C35 H35B 0.9900
C36 C37 1.46(3)
C36 H36A 0.9900
C36 H36B 0.9900
C37 C38 1.58(3)
C37 H37A 0.9900
C37 H37B 0.9900
C38 O15 1.50(2)
C38 H38A 0.9900
C38 H38B 0.9900
C39 O16 1.43(2)
C39 C40 1.54(2)
C39 H39A 0.9900
C39 H39B 0.9900
C40 C41 1.52(3)
C40 H40A 0.9900
C40 H40B 0.9900
C41 C42 1.52(3)
C41 H41A 0.9900
C41 H41B 0.9900
C42 O16 1.502(19)
C42 H42A 0.9900
C42 H42B 0.9900
C43 O17 1.37(3)
C43 C44 1.43(4)
C43 H43A 0.9900
C43 H43B 0.9900
C44 C45 1.37(5)
C44 H44A 0.9900
C44 H44B 0.9900
C45 C46 1.43(5)
C45 H45A 0.9900
C45 H45B 0.9900
C46 O17 1.54(4)
C46 H46A 0.9900
C46 H46B 0.9900
O1 Al3 1.802(10)
O1 Al2 1.814(10)
O1 Al1 1.817(10)
O2 Al1 1.873(11)
O3 Al2 1.905(11)
O4 Al1 1.886(11)
O5 Al2 1.884(11)
O6 Al1 1.863(11)
O7 Al3 1.905(11)
O8 Al1 1.897(11)
O9 Al3 1.880(12)
O10 Al2 1.872(10)
O11 Al3 1.898(10)
O12 Al2 1.882(12)
O13 Al3 1.884(11)
O14 Al1 1.996(11)
O15 Al2 1.980(12)
O16 Al3 2.001(11)
Al4 Cl4 2.105(8)
Al4 Cl1 2.123(8)
Al4 Cl3 2.125(7)
Al4 Cl2 2.142(7)
C17 C20 1.540(10)
C17 C18 1.57(5)
C17 C19 1.59(4)
C18 H18A 0.9800
C18 H18B 0.9800
C18 H18C 0.9800
C19 H19A 0.9800
C19 H19B 0.9800
C19 H19C 0.9800
C20 H20A 0.9800
C20 H20B 0.9800
C20 H20C 0.9800
C17A C19A 1.39(7)
C17A C20A 1.56(6)
C19A H19D 0.9800
C19A H19E 0.9800
C19A H19F 0.9800
C20A H20D 0.9800
C20A H20E 0.9800
C20A H20F 0.9800
C22 C24 1.44(4)
C22 C25 1.541(10)
C22 C23 1.56(5)
C23 H23A 0.9800
C23 H23B 0.9800
C23 H23C 0.9800
C24 H24A 0.9800
C24 H24B 0.9800
C24 H24C 0.9800
C25 H25A 0.9800
C25 H25B 0.9800
C25 H25C 0.9800
C22A C25A 1.36(7)
C25A H25D 0.9800
C25A H25E 0.9800
C25A H25F 0.9800
